data_7221395
loop_
_publ_author_name
'Wilms, A.'
'Kniep, R.'

_publ_section_title
;
 Ga Te Cl - a tetrahedral layer structure with Ga-Te linking of the black
 phosphorus type
;
_journal_name_full
;
Zeitschrift fuer Naturforschung, Teil B. Anorganische Chemie, Organische 
Chemie (33,1978-41,1986)
;
_journal_page_first 1658
_journal_page_last 1659
_journal_volume 36
_journal_year 1981
_chemical_formula_sum 'Cl Ga Te'
_chemical_name_systematic 'Ga Te Cl'
_space_group_IT_number 58
_symmetry_space_group_name_Hall '-P 2 2n'
_symmetry_space_group_name_H-M 'P n n m'
_cell_angle_alpha 90
_cell_angle_beta 90
_cell_angle_gamma 90
_cell_formula_units_Z 4
_cell_length_a 5.852
_cell_length_b 14.466
_cell_length_c 4.082
_cell_volume 345.562
_citation_journal_id_ASTM ZNBAD2
_cod_data_source_file Wilms_ZNBAD2_1981_1549.cif
_cod_data_source_block Cl1Ga1Te1
_cod_original_cell_volume 345.5618
_cod_original_formula_sum 'Cl1 Ga1 Te1'
_cod_database_code 7221395

loop_
_symmetry_equiv_pos_as_xyz
x,y,z
-x,-y,z
x+1/2,-y+1/2,-z+1/2
-x+1/2,y+1/2,-z+1/2
-x,-y,-z
x,y,-z
-x-1/2,y-1/2,z-1/2
x-1/2,-y-1/2,z-1/2

loop_
_atom_site_label
_atom_site_type_symbol
_atom_site_fract_x
_atom_site_fract_y
_atom_site_fract_z
_atom_site_occupancy
_atom_site_U_iso_or_equiv
Ga1 Ga 0.0208 0.3135 0 1 0.0
Cl1 Cl 0.2636 0.428 0 1 0.0
Te1 Te 0.245 0.1563 0 1 0.0
